data_7154288
loop_
_publ_author_name
'Medvedev, J. J.'
'Galkina, O. S.'
'Klinkova, A. A.'
'Giera, D. S.'
'Hennig, L.'
'Schneider, C.'
'Nikolaev, V. A.'

_publ_section_title
;
 Domino [4 + 1]-annulation of \a,\b-unsaturated \d-amino esters with
 Rh(ii)-carbenoids - a new approach towards multi-functionalized N-aryl
 pyrrolidines.
;
_journal_issue 9
_journal_name_full 'Organic &amp; biomolecular chemistry'
_journal_page_first 2640
_journal_page_last 2651
_journal_paper_doi 10.1039/c4ob02454k
_journal_volume 13
_journal_year 2015
_chemical_formula_sum 'C25 H29 N O7'
_chemical_formula_weight 455.49
_chemical_melting_point 427.0(10)
_chemical_name_systematic
'(3R*,5R*)-Dimethyl 3-(2-ethoxy-2-oxoethyl)-1-(4-methoxyphenyl)-5-phenylpyrrolidine-2,2-dicarboxylate'
_space_group_IT_number 14
_symmetry_cell_setting monoclinic
_symmetry_space_group_name_Hall '-P 2ybc'
_symmetry_space_group_name_H-M 'P 1 21/c 1'
_atom_sites_solution_hydrogens geom
_atom_sites_solution_primary direct
_atom_sites_solution_secondary difmap
_audit_conform_dict_location ftp://ftp.iucr.org/pub/cif_core.dic
_audit_conform_dict_name cif_core.dic
_audit_conform_dict_version 2.2
_audit_creation_date 2010-08-30T08:42:25-00:00
_audit_creation_method 'WinGX routine CIF_UPDATE'
_audit_update_record
;
2014-12-14 deposited with the CCDC.
2015-01-13 downloaded from the CCDC.
;
_cell_angle_alpha 90
_cell_angle_beta 90.921(2)
_cell_angle_gamma 90
_cell_formula_units_Z 4
_cell_length_a 12.1483(4)
_cell_length_b 13.9559(4)
_cell_length_c 13.7585(4)
_cell_measurement_reflns_used 6423
_cell_measurement_temperature 130(2)
_cell_measurement_theta_max 32.2949
_cell_measurement_theta_min 2.9133
_cell_volume 2332.32(12)
_computing_cell_refinement
;
        CrysAlisPro, Oxford Diffraction Ltd.,
        Version 1.171.33.58 (release 29-01-2010 CrysAlis171 .NET)
        (compiled Jan 29 2010,16:49:25)
;
_computing_data_collection
;
        CrysAlisPro, Oxford Diffraction Ltd.,
        Version 1.171.33.58 (release 29-01-2010 CrysAlis171 .NET)
        (compiled Jan 29 2010,16:49:25)
;
_computing_data_reduction
;
        CrysAlisPro, Oxford Diffraction Ltd.,
        Version 1.171.33.58 (release 29-01-2010 CrysAlis171 .NET)
        (compiled Jan 29 2010,16:49:25)
;
_computing_molecular_graphics
;
 ORTEP3 for Windows
 L. J. Farrugia, J. Appl. Crystallogr. 1997, 30, 565.
;
_computing_publication_material
;
 WINGX
 L.J. Farrugia,
 J. Appl. Cryst., 1999, 32, 837-838.
;
_computing_structure_refinement 'SHELXL-97 (Sheldrick, 1997)'
_computing_structure_solution
;
 SIR92
 A. Altomare, G. Cascarano, C. Giacovazzo and A. Guagliardi,
 J. Appl. Crystallogr. 1993, 26, 343-350.
;
_diffrn_ambient_temperature 130(2)
_diffrn_measured_fraction_theta_full 0.999
_diffrn_measured_fraction_theta_max 0.999
_diffrn_measurement_device_type 'Xcalibur, Sapphire3, Gemini'
_diffrn_measurement_method '\w scans'
_diffrn_orient_matrix_UB_11 -0.0515001
_diffrn_orient_matrix_UB_12 -0.015468
_diffrn_orient_matrix_UB_13 -0.0193803
_diffrn_orient_matrix_UB_21 -0.0164069
_diffrn_orient_matrix_UB_22 0.0483969
_diffrn_orient_matrix_UB_23 -0.0060218
_diffrn_orient_matrix_UB_31 0.0221652
_diffrn_orient_matrix_UB_32 0.0001349
_diffrn_orient_matrix_UB_33 -0.0473915
_diffrn_radiation_monochromator graphite
_diffrn_radiation_type MoK\a
_diffrn_radiation_wavelength 0.71073
_diffrn_reflns_av_R_equivalents 0.0444
_diffrn_reflns_av_unetI/netI 0.0574
_diffrn_reflns_limit_h_max 16
_diffrn_reflns_limit_h_min -16
_diffrn_reflns_limit_k_max 18
_diffrn_reflns_limit_k_min -18
_diffrn_reflns_limit_l_max 14
_diffrn_reflns_limit_l_min -18
_diffrn_reflns_number 22890
_diffrn_reflns_theta_full 28.28
_diffrn_reflns_theta_max 28.28
_diffrn_reflns_theta_min 2.92
_exptl_absorpt_coefficient_mu 0.095
_exptl_absorpt_correction_T_max 1
_exptl_absorpt_correction_T_min 0.99202
_exptl_absorpt_correction_type multi-scan
_exptl_absorpt_process_details
;
        CrysAlisPro, Oxford Diffraction Ltd.,
        Version 1.171.33.58 (release 29-01-2010 CrysAlis171 .NET)
        (compiled Jan 29 2010,16:49:25)
        Empirical absorption correction using spherical harmonics,
 implemented in SCALE3 ABSPACK scaling algorithm.
;
_exptl_crystal_colour colorless
_exptl_crystal_density_diffrn 1.297
_exptl_crystal_density_method 'not measured'
_exptl_crystal_description prism
_exptl_crystal_F_000 968
_exptl_crystal_recrystallization_method 'Re-crystallisation from solvent: petroleum ether'
_exptl_crystal_size_max 0.4
_exptl_crystal_size_mid 0.3
_exptl_crystal_size_min 0.1
_refine_diff_density_max 0.345
_refine_diff_density_min -0.183
_refine_diff_density_rms 0.035
_refine_ls_extinction_method none
_refine_ls_goodness_of_fit_ref 0.891
_refine_ls_hydrogen_treatment mixed
_refine_ls_matrix_type full
_refine_ls_number_parameters 391
_refine_ls_number_reflns 5788
_refine_ls_number_restraints 17
_refine_ls_restrained_S_all 0.891
_refine_ls_R_factor_all 0.0812
_refine_ls_R_factor_gt 0.0418
_refine_ls_shift/su_max 0
_refine_ls_shift/su_mean 0
_refine_ls_structure_factor_coef Fsqd
_refine_ls_weighting_details 'calc w=1/[\s^2^(Fo^2^)+(0.0494P)^2^+0.0000P] where P=(Fo^2^+2Fc^2^)/3'
_refine_ls_weighting_scheme calc
_refine_ls_wR_factor_gt 0.089
_refine_ls_wR_factor_ref 0.0964
_reflns_number_gt 3398
_reflns_number_total 5788
_reflns_threshold_expression >2sigma(I)
_cod_data_source_file c4ob02454k2.cif
_cod_data_source_block x1113fin
_cod_depositor_comments
;
The following automatic conversions were performed:

'_chemical_melting_point' value '426-428' was changed to '427.0(10)'
- the average value was taken and precision was
estimated.

'_symmetry_cell_setting' value 'Monoclinic' changed to
'monoclinic' according to
/usr/data/users/saulius/crontab/automatic-downloads/rss-feeds/RSC/lib/dictionaries/cif_core.dic
dictionary named 'cif_core.dic' version 2.4.2 from 2011-04-26.

Automatic conversion script
Id: cif_fix_values 2935 2014-11-11 08:27:57Z andrius 

 Adding full bibliography for 7154288.cif.
;
_cod_original_sg_symbol_H-M P2(1)/c
_cod_database_code 7154288

loop_
_symmetry_equiv_pos_as_xyz
'x, y, z'
'-x, y+1/2, -z+1/2'
'-x, -y, -z'
'x, -y-1/2, z-1/2'

loop_
_atom_site_label
_atom_site_type_symbol
_atom_site_fract_x
_atom_site_fract_y
_atom_site_fract_z
_atom_site_U_iso_or_equiv
_atom_site_adp_type
_atom_site_occupancy
_atom_site_symmetry_multiplicity
_atom_site_calc_flag
_atom_site_refinement_flags
_atom_site_disorder_assembly
_atom_site_disorder_group
O1 O 0.68341(10) 0.29954(8) 1.01965(8) 0.0470(3) Uani 1 1 d . A .
O2 O 0.16196(9) 0.31566(8) 0.90701(7) 0.0432(3) Uani 1 1 d . A .
O3 O 0.10682(9) 0.42877(8) 0.80161(7) 0.0414(3) Uani 1 1 d . A .
O4 O 0.31143(9) 0.48388(7) 0.72812(7) 0.0403(3) Uani 1 1 d . A .
O5 O 0.36896(9) 0.36705(7) 0.63066(7) 0.0385(3) Uani 1 1 d . A .
N1 N 0.31465(10) 0.24312(8) 0.77822(8) 0.0267(3) Uani 1 1 d D . .
C1 C 0.24188(12) 0.31985(10) 0.74721(9) 0.0260(3) Uani 1 1 d . A .
C5 C 0.40652(12) 0.26002(10) 0.83866(9) 0.0256(3) Uani 1 1 d . A .
C6 C 0.49432(13) 0.19459(11) 0.84390(11) 0.0319(4) Uani 1 1 d . . .
C7 C 0.58402(14) 0.21028(11) 0.90427(12) 0.0360(4) Uani 1 1 d . A .
C8 C 0.59062(13) 0.29039(11) 0.96254(11) 0.0328(3) Uani 1 1 d . . .
C9 C 0.50471(13) 0.35571(11) 0.95927(10) 0.0309(3) Uani 1 1 d . A .
C10 C 0.41520(13) 0.34112(11) 0.89795(10) 0.0301(3) Uani 1 1 d . . .
C11 C 0.69372(19) 0.38185(16) 1.07963(16) 0.0546(5) Uani 1 1 d . . .
C12 C 0.16774(12) 0.35434(10) 0.82955(10) 0.0287(3) Uani 1 1 d . . .
C13 C 0.02804(15) 0.46664(12) 0.87021(12) 0.0495(5) Uani 1 1 d . . .
H13A H -0.0113 0.5209 0.8407 0.074 Uiso 0.5 1 calc PR A .
H13B H 0.0671 0.4881 0.9292 0.074 Uiso 0.5 1 calc PR . .
H13C H -0.0248 0.4165 0.887 0.074 Uiso 0.5 1 calc PR . .
C14 C 0.30917(12) 0.40241(10) 0.70241(9) 0.0256(3) Uani 1 1 d . . .
C15 C 0.4373(2) 0.43529(15) 0.58043(15) 0.0515(5) Uani 1 1 d . . .
C4 C 0.3163(2) 0.16006(16) 0.71284(17) 0.0258(5) Uani 0.885(3) 1 d PD A 1
H4 H 0.3918 0.1532 0.6858 0.031 Uiso 0.885(3) 1 calc PR A 1
C3 C 0.23600(16) 0.18955(12) 0.63031(11) 0.0295(5) Uani 0.885(3) 1 d PD A 1
H3A H 0.2768 0.2142 0.5738 0.035 Uiso 0.885(3) 1 calc PR A 1
H3B H 0.1906 0.1343 0.609 0.035 Uiso 0.885(3) 1 calc PR A 1
C2 C 0.16423(16) 0.26759(14) 0.67320(13) 0.0256(4) Uani 0.885(3) 1 d PD A 1
H2 H 0.1045 0.2358 0.7106 0.031 Uiso 0.885(3) 1 calc PR A 1
C16 C 0.11007(16) 0.33325(12) 0.59776(12) 0.0298(5) Uani 0.885(3) 1 d PD A 1
H16A H 0.0807 0.3907 0.6307 0.036 Uiso 0.885(3) 1 calc PR A 1
H16B H 0.1661 0.3547 0.551 0.036 Uiso 0.885(3) 1 calc PR A 1
C17 C 0.01793(17) 0.28357(16) 0.54337(13) 0.0291(5) Uani 0.885(3) 1 d PD A 1
O6 O -0.02490(17) 0.20980(16) 0.56742(18) 0.0361(4) Uani 0.885(3) 1 d PD A 1
O7 O -0.0111(3) 0.3347(3) 0.46519(18) 0.0361(5) Uani 0.885(3) 1 d PD A 1
C18 C -0.09434(18) 0.28950(16) 0.40227(13) 0.0405(5) Uani 0.885(3) 1 d PD A 1
H18A H -0.1627 0.2777 0.4385 0.049 Uiso 0.885(3) 1 calc PR A 1
H18B H -0.067 0.2277 0.3769 0.049 Uiso 0.885(3) 1 calc PR A 1
C19 C -0.1150(2) 0.3580(2) 0.32143(15) 0.0567(7) Uani 0.885(3) 1 d PD A 1
H19A H -0.1426 0.4185 0.3477 0.085 Uiso 0.885(3) 1 calc PR A 1
H19B H -0.1698 0.331 0.2761 0.085 Uiso 0.885(3) 1 calc PR A 1
H19C H -0.0463 0.3698 0.2871 0.085 Uiso 0.885(3) 1 calc PR A 1
C20 C 0.28514(12) 0.06792(10) 0.76245(10) 0.0277(3) Uani 1 1 d . . .
C21 C 0.32422(15) -0.01765(12) 0.72610(12) 0.0436(4) Uani 1 1 d . A .
C22 C 0.29506(18) -0.10421(13) 0.76752(15) 0.0574(5) Uani 1 1 d . . .
C23 C 0.22584(17) -0.10544(13) 0.84611(13) 0.0522(5) Uani 1 1 d . A .
C24 C 0.18623(17) -0.02101(12) 0.88247(13) 0.0469(5) Uani 1 1 d . . .
C25 C 0.21580(14) 0.06553(11) 0.84116(11) 0.0354(4) Uani 1 1 d . A .
H6 H 0.4915(12) 0.1376(11) 0.8054(10) 0.032(4) Uiso 1 1 d . . .
H7 H 0.6422(15) 0.1650(12) 0.9070(11) 0.049(5) Uiso 1 1 d . . .
H9 H 0.5107(12) 0.4113(11) 1.0022(10) 0.032(4) Uiso 1 1 d . . .
H10 H 0.3594(13) 0.3881(11) 0.9024(10) 0.036(4) Uiso 1 1 d . . .
H11A H 0.6310(17) 0.3834(13) 1.1237(13) 0.058(6) Uiso 1 1 d . . .
H11B H 0.7622(17) 0.3739(12) 1.1141(13) 0.055(5) Uiso 1 1 d . . .
H11C H 0.6952(17) 0.4390(15) 1.0351(14) 0.074(7) Uiso 1 1 d . . .
H15A H 0.3916(19) 0.4870(17) 0.5540(15) 0.084(8) Uiso 1 1 d . . .
H15B H 0.4918(18) 0.4615(14) 0.6250(14) 0.066(7) Uiso 1 1 d . . .
H15C H 0.4703(18) 0.3979(15) 0.5338(15) 0.077(7) Uiso 1 1 d . . .
H21 H 0.3719(15) -0.0166(12) 0.6729(12) 0.051(5) Uiso 1 1 d . . .
H22 H 0.3219(17) -0.1621(14) 0.7380(13) 0.073(6) Uiso 1 1 d . . .
H23 H 0.2043(16) -0.1630(13) 0.8778(12) 0.057(5) Uiso 1 1 d . . .
H24 H 0.1386(15) -0.0177(12) 0.9374(12) 0.054(5) Uiso 1 1 d . . .
H25 H 0.1882(13) 0.1274(11) 0.8684(10) 0.034(4) Uiso 1 1 d . . .

loop_
_atom_site_aniso_label
_atom_site_aniso_U_11
_atom_site_aniso_U_22
_atom_site_aniso_U_33
_atom_site_aniso_U_23
_atom_site_aniso_U_13
_atom_site_aniso_U_12
O1 0.0373(7) 0.0413(7) 0.0620(7) -0.0029(6) -0.0164(6) 0.0040(5)
O2 0.0440(7) 0.0517(7) 0.0344(6) 0.0113(5) 0.0158(5) 0.0062(6)
O3 0.0471(7) 0.0423(6) 0.0354(6) 0.0061(5) 0.0167(5) 0.0182(6)
O4 0.0489(7) 0.0257(6) 0.0467(6) -0.0050(5) 0.0147(5) -0.0029(5)
O5 0.0493(7) 0.0306(6) 0.0363(6) -0.0046(4) 0.0230(5) -0.0109(5)
N1 0.0324(7) 0.0208(6) 0.0271(6) -0.0018(5) 0.0028(5) 0.0004(5)
C1 0.0277(8) 0.0248(7) 0.0255(7) -0.0001(6) 0.0041(6) -0.0002(6)
C5 0.0277(8) 0.0244(7) 0.0247(7) 0.0041(6) 0.0048(6) -0.0017(6)
C6 0.0331(9) 0.0231(8) 0.0395(8) -0.0024(7) 0.0060(7) -0.0009(7)
C7 0.0286(9) 0.0276(9) 0.0518(10) 0.0043(7) 0.0024(7) 0.0025(7)
C8 0.0299(8) 0.0323(8) 0.0362(8) 0.0060(7) -0.0015(7) -0.0014(7)
C9 0.0323(9) 0.0305(8) 0.0301(8) -0.0019(7) 0.0007(6) -0.0009(7)
C10 0.0321(9) 0.0279(8) 0.0305(7) 0.0002(6) 0.0029(6) 0.0055(7)
C11 0.0484(13) 0.0574(13) 0.0574(12) -0.0133(11) -0.0214(11) 0.0043(10)
C12 0.0269(8) 0.0299(8) 0.0293(8) -0.0014(6) 0.0046(6) -0.0033(6)
C13 0.0496(11) 0.0465(11) 0.0531(10) -0.0027(8) 0.0262(9) 0.0130(9)
C14 0.0279(8) 0.0262(8) 0.0226(7) 0.0012(6) 0.0008(6) 0.0019(6)
C15 0.0644(14) 0.0423(11) 0.0488(11) -0.0019(10) 0.0325(11) -0.0152(11)
C4 0.0300(14) 0.0221(9) 0.0252(9) -0.0017(8) 0.0007(8) 0.0040(8)
C3 0.0353(11) 0.0279(9) 0.0250(8) -0.0033(7) -0.0018(8) -0.0022(8)
C2 0.0296(8) 0.0225(11) 0.0245(11) 0.0039(7) 0.0006(8) -0.0034(8)
C16 0.0327(11) 0.0293(9) 0.0276(8) 0.0017(7) -0.0011(8) 0.0009(8)
C17 0.0285(12) 0.0374(10) 0.0216(9) 0.0021(7) 0.0062(8) 0.0048(9)
O6 0.0321(13) 0.0402(12) 0.0360(8) 0.0057(7) -0.0004(9) -0.0096(8)
O7 0.0338(10) 0.0465(8) 0.0280(10) 0.0080(8) -0.0027(9) -0.0016(7)
C18 0.0423(12) 0.0424(13) 0.0364(11) 0.0018(9) -0.0123(8) 0.0030(10)
C19 0.0591(16) 0.0680(18) 0.0425(12) 0.0163(11) -0.0155(10) 0.0048(14)
C20 0.0299(8) 0.0239(7) 0.0292(7) -0.0005(6) -0.0023(6) -0.0005(6)
C21 0.0516(11) 0.0315(9) 0.0481(10) -0.0060(8) 0.0145(9) 0.0047(8)
C22 0.0768(15) 0.0237(9) 0.0723(13) -0.0033(9) 0.0164(11) 0.0079(9)
C23 0.0703(14) 0.0269(9) 0.0595(11) 0.0081(9) 0.0058(10) -0.0056(9)
C24 0.0622(12) 0.0338(9) 0.0450(10) 0.0028(8) 0.0139(9) -0.0071(9)
C25 0.0449(10) 0.0255(8) 0.0359(8) -0.0030(7) 0.0068(7) -0.0009(7)

loop_
_atom_type_symbol
_atom_type_description
_atom_type_scat_dispersion_real
_atom_type_scat_dispersion_imag
_atom_type_scat_source
O O 0.0106 0.006 'International Tables Vol C Tables 4.2.6.8 and 6.1.1.4'
N N 0.0061 0.0033 'International Tables Vol C Tables 4.2.6.8 and 6.1.1.4'
C C 0.0033 0.0016 'International Tables Vol C Tables 4.2.6.8 and 6.1.1.4'
H H 0 0 'International Tables Vol C Tables 4.2.6.8 and 6.1.1.4'

loop_
_geom_angle_atom_site_label_1
_geom_angle_atom_site_label_2
_geom_angle_atom_site_label_3
_geom_angle
C8 O1 C11 118.25(14)
C12 O3 C13 117.76(11)
C14 O5 C15 115.78(12)
C5 N1 C1 121.80(11)
C5 N1 C4 118.58(13)
C1 N1 C4 114.68(12)
C5 N1 C4F 133.6(7)
C1 N1 C4F 100.1(7)
C4 N1 C4F 15.2(7)
N1 C1 C12 112.14(11)
N1 C1 C14 110.13(11)
C12 C1 C14 112.36(11)
N1 C1 C2 101.92(11)
C12 C1 C2 105.82(12)
C14 C1 C2 113.99(11)
N1 C1 C2F 112.1(5)
C12 C1 C2F 110.8(6)
C14 C1 C2F 98.5(5)
C2 C1 C2F 15.9(5)
C10 C5 N1 122.31(13)
C10 C5 C6 116.49(14)
N1 C5 C6 121.19(13)
C7 C6 C5 121.35(14)
C7 C6 H6 119.2(9)
C5 C6 H6 119.4(9)
C6 C7 C8 121.22(15)
C6 C7 H7 120.0(10)
C8 C7 H7 118.8(10)
O1 C8 C7 116.70(14)
O1 C8 C9 124.73(14)
C7 C8 C9 118.57(15)
C10 C9 C8 120.54(14)
C10 C9 H9 122.5(9)
C8 C9 H9 117.0(9)
C9 C10 C5 121.82(15)
C9 C10 H10 114.6(9)
C5 C10 H10 123.5(9)
O1 C11 H11A 108.3(11)
O1 C11 H11B 105.2(11)
H11A C11 H11B 111.9(15)
O1 C11 H11C 106.8(11)
H11A C11 H11C 112.4(16)
H11B C11 H11C 111.7(16)
O2 C12 O3 124.71(13)
O2 C12 C1 123.95(14)
O3 C12 C1 111.23(11)
O3 C13 H13A 109.5
O3 C13 H13B 109.5
H13A C13 H13B 109.5
O3 C13 H13C 109.5
H13A C13 H13C 109.5
H13B C13 H13C 109.5
O3 C13 H13D 109.5
H13A C13 H13D 141.1
H13B C13 H13D 56.3
H13C C13 H13D 56.3
O3 C13 H13E 109.5
H13A C13 H13E 56.3
H13B C13 H13E 141.1
H13C C13 H13E 56.3
H13D C13 H13E 109.5
O3 C13 H13F 109.5
H13A C13 H13F 56.3
H13B C13 H13F 56.3
H13C C13 H13F 141.1
H13D C13 H13F 109.5
H13E C13 H13F 109.5
O4 C14 O5 124.37(13)
O4 C14 C1 127.06(12)
O5 C14 C1 108.54(11)
O5 C15 H15A 109.7(14)
O5 C15 H15B 109.7(11)
H15A C15 H15B 109.7(17)
O5 C15 H15C 102.7(13)
H15A C15 H15C 114.2(18)
H15B C15 H15C 110.7(18)
N1 C4 C20 112.99(18)
N1 C4 C3 103.07(13)
C20 C4 C3 113.66(17)
N1 C4 H4 109
C20 C4 H4 109
C3 C4 H4 109
C2 C3 C4 105.39(13)
C2 C3 H3A 110.7
C4 C3 H3A 110.7
C2 C3 H3B 110.7
C4 C3 H3B 110.7
H3A C3 H3B 108.8
C3 C2 C16 114.20(15)
C3 C2 C1 104.13(14)
C16 C2 C1 114.42(15)
C3 C2 H2 107.9
C16 C2 H2 107.9
C1 C2 H2 107.9
C17 C16 C2 111.75(14)
C17 C16 H16A 109.3
C2 C16 H16A 109.3
C17 C16 H16B 109.3
C2 C16 H16B 109.3
H16A C16 H16B 107.9
O6 C17 O7 124.8(2)
O6 C17 C16 125.39(18)
O7 C17 C16 109.8(2)
C17 O7 C18 114.7(3)
O7 C18 C19 105.8(2)
O7 C18 H18A 110.6
C19 C18 H18A 110.6
O7 C18 H18B 110.6
C19 C18 H18B 110.6
H18A C18 H18B 108.7
N1 C4F C3F 113.3(11)
N1 C4F C20 104.0(13)
C3F C4F C20 104.3(15)
N1 C4F H4F 111.6
C3F C4F H4F 111.6
C20 C4F H4F 111.6
C2F C3F C4F 100.5(12)
C2F C3F H3F1 111.7
C4F C3F H3F1 111.7
C2F C3F H3F2 111.7
C4F C3F H3F2 111.7
H3F1 C3F H3F2 109.5
C16F C2F C3F 116.5(13)
C16F C2F C1 120.5(12)
C3F C2F C1 98.0(10)
C16F C2F H2F 106.9
C3F C2F H2F 106.9
C1 C2F H2F 106.9
C2F C16F C17F 111.7(13)
C2F C16F H16C 109.3
C17F C16F H16C 109.3
C2F C16F H16D 109.3
C17F C16F H16D 109.3
H16C C16F H16D 107.9
O6F C17F O7F 122.8(19)
O6F C17F C16F 131.7(17)
O7F C17F C16F 105.4(15)
C17F O7F C18F 124(2)
O7F C18F C19F 111.8(19)
O7F C18F H18C 109.3
C19F C18F H18C 109.3
O7F C18F H18D 109.3
C19F C18F H18D 109.3
H18C C18F H18D 107.9
C18F C19F H19D 109.5
C18F C19F H19E 109.5
H19D C19F H19E 109.5
C18F C19F H19F 109.5
H19D C19F H19F 109.5
H19E C19F H19F 109.5
C21 C20 C25 118.67(14)
C21 C20 C4 118.91(14)
C25 C20 C4 122.39(14)
C21 C20 C4F 123.6(6)
C25 C20 C4F 115.8(7)
C4 C20 C4F 13.1(7)
C20 C21 C22 120.90(15)
C20 C21 H21 119.2(10)
C22 C21 H21 119.9(10)
C23 C22 C21 119.77(17)
C23 C22 H22 122.3(12)
C21 C22 H22 117.8(12)
C24 C23 C22 119.81(16)
C24 C23 H23 117.2(11)
C22 C23 H23 123.0(11)
C23 C24 C25 120.35(16)
C23 C24 H24 123.3(10)
C25 C24 H24 116.4(10)
C20 C25 C24 120.51(15)
C20 C25 H25 118.9(8)
C24 C25 H25 120.5(8)

loop_
_geom_bond_atom_site_label_1
_geom_bond_atom_site_label_2
_geom_bond_distance
O1 C8 1.3696(18)
O1 C11 1.419(2)
O2 C12 1.1977(16)
O3 C12 1.3287(17)
O3 C13 1.4543(17)
O4 C14 1.1909(16)
O5 C14 1.3298(16)
O5 C15 1.4464(19)
N1 C5 1.4011(19)
N1 C1 1.4484(18)
N1 C4 1.4675(19)
N1 C4F 1.487(9)
C1 C12 1.5359(18)
C1 C14 1.5466(19)
C1 C2 1.558(2)
C1 C2F 1.704(19)
C5 C10 1.398(2)
C5 C6 1.405(2)
C6 C7 1.377(2)
C6 H6 0.956(14)
C7 C8 1.377(2)
C7 H7 0.948(18)
C8 C9 1.386(2)
C9 C10 1.381(2)
C9 H9 0.977(15)
C10 H10 0.946(16)
C11 H11A 0.982(19)
C11 H11B 0.96(2)
C11 H11C 1.01(2)
C13 H13A 0.98
C13 H13B 0.98
C13 H13C 0.98
C13 H13D 0.98
C13 H13E 0.98
C13 H13F 0.98
C15 H15A 0.98(2)
C15 H15B 0.97(2)
C15 H15C 0.92(2)
C4 C20 1.507(3)
C4 C3 1.541(3)
C4 H4 1
C3 C2 1.520(2)
C3 H3A 0.99
C3 H3B 0.99
C2 C16 1.526(2)
C2 H2 1
C16 C17 1.505(3)
C16 H16A 0.99
C16 H16B 0.99
C17 O6 1.202(2)
C17 O7 1.334(3)
O7 C18 1.464(3)
C18 C19 1.485(3)
C18 H18A 0.99
C18 H18B 0.99
C19 H19A 0.98
C19 H19B 0.98
C19 H19C 0.98
C4F C3F 1.540(16)
C4F C20 1.66(3)
C4F H4F 1
C3F C2F 1.523(15)
C3F H3F1 0.99
C3F H3F2 0.99
C2F C16F 1.500(15)
C2F H2F 1
C16F C17F 1.508(15)
C16F H16C 0.99
C16F H16D 0.99
C17F O6F 1.196(16)
C17F O7F 1.338(16)
O7F C18F 1.451(17)
C18F C19F 1.487(16)
C18F H18C 0.99
C18F H18D 0.99
C19F H19D 0.98
C19F H19E 0.98
C19F H19F 0.98
C20 C21 1.382(2)
C20 C25 1.383(2)
C21 C22 1.384(2)
C21 H21 0.941(17)
C22 C23 1.380(3)
C22 H22 0.96(2)
C23 C24 1.370(2)
C23 H23 0.953(18)
C24 C25 1.385(2)
C24 H24 0.961(17)
C25 H25 1.001(15)
